data_2226789
loop_
_publ_author_name
'Vafaee, Maryam'
'Amini, Mostafa M.'
'Ng, Seik Weng'

_publ_section_title
;
 Chloridomethylphenyl(quinoline-2-carboxylato-\k^2^<i>N</i>,<i>O</i>)tin(IV)
;
_journal_coeditor_code BT5296
_journal_issue 8
_journal_name_full 'Acta Crystallographica Section E'
_journal_page_first m947
_journal_paper_doi 10.1107/S1600536810027595
_journal_volume 66
_journal_year 2010
_chemical_formula_iupac '[Sn (C H3) (C6 H5) (C10 H6 N O2) Cl]'
_chemical_formula_moiety 'C17 H14 Cl N O2 Sn'
_chemical_formula_sum 'C17 H14 Cl N O2 Sn'
_chemical_formula_weight 418.43
_chemical_name_systematic
;
Chloridomethylphenyl(quinoline-2-carboxylato-\k^2^<i>N</i>,<i>O</i>)tin(IV)
;
_space_group_IT_number 14
_symmetry_cell_setting monoclinic
_symmetry_space_group_name_Hall '-P 2yn'
_symmetry_space_group_name_H-M 'P 1 21/n 1'
_atom_sites_solution_hydrogens geom
_atom_sites_solution_primary direct
_atom_sites_solution_secondary difmap
_audit_creation_method SHELXL-97
_cell_angle_alpha 90.00
_cell_angle_beta 93.6890(10)
_cell_angle_gamma 90.00
_cell_formula_units_Z 4
_cell_length_a 10.6942(5)
_cell_length_b 13.1463(6)
_cell_length_c 11.2733(5)
_cell_measurement_reflns_used 9943
_cell_measurement_temperature 100(2)
_cell_measurement_theta_max 28.3
_cell_measurement_theta_min 2.4
_cell_volume 1581.62(12)
_computing_cell_refinement 'SAINT (Bruker, 2009)'
_computing_data_collection 'APEX2 (Bruker, 2009)'
_computing_data_reduction 'SAINT (Bruker, 2009)'
_computing_molecular_graphics 'X-SEED (Barbour, 2001)'
_computing_publication_material 'publCIF (Westrip, 2010)'
_computing_structure_refinement 'SHELXL97 (Sheldrick, 2008)'
_computing_structure_solution 'SHELXS97 (Sheldrick, 2008)'
_diffrn_ambient_temperature 100(2)
_diffrn_measured_fraction_theta_full 0.998
_diffrn_measured_fraction_theta_max 0.998
_diffrn_measurement_device_type 'Bruker SMART APEX diffractometer'
_diffrn_measurement_method '\w scans'
_diffrn_radiation_monochromator graphite
_diffrn_radiation_source 'fine-focus sealed tube'
_diffrn_radiation_type MoK\a
_diffrn_radiation_wavelength 0.71073
_diffrn_reflns_av_R_equivalents 0.0388
_diffrn_reflns_av_sigmaI/netI 0.0350
_diffrn_reflns_limit_h_max 12
_diffrn_reflns_limit_h_min -13
_diffrn_reflns_limit_k_max 17
_diffrn_reflns_limit_k_min -17
_diffrn_reflns_limit_l_max 14
_diffrn_reflns_limit_l_min -14
_diffrn_reflns_number 14187
_diffrn_reflns_theta_full 27.50
_diffrn_reflns_theta_max 27.50
_diffrn_reflns_theta_min 2.38
_diffrn_standards_decay_% 0
_diffrn_standards_interval_count 0
_diffrn_standards_interval_time 0
_diffrn_standards_number 0
_exptl_absorpt_coefficient_mu 1.790
_exptl_absorpt_correction_T_max 0.8413
_exptl_absorpt_correction_T_min 0.6158
_exptl_absorpt_correction_type multi-scan
_exptl_absorpt_process_details '(SADABS; Sheldrick, 1996)'
_exptl_crystal_colour Colorless
_exptl_crystal_density_diffrn 1.757
_exptl_crystal_density_method 'not measured'
_exptl_crystal_description Prism
_exptl_crystal_F_000 824
_exptl_crystal_size_max 0.30
_exptl_crystal_size_mid 0.20
_exptl_crystal_size_min 0.10
_refine_diff_density_max 1.741
_refine_diff_density_min -0.937
_refine_ls_extinction_coef 0.0280(15)
_refine_ls_extinction_expression Fc^*^=kFc[1+0.001xFc^2^\l^3^/sin(2\q)]^-1/4^
_refine_ls_extinction_method 'SHELXL97 (Sheldrick, 2008)'
_refine_ls_goodness_of_fit_ref 1.395
_refine_ls_hydrogen_treatment constr
_refine_ls_matrix_type full
_refine_ls_number_parameters 201
_refine_ls_number_reflns 3613
_refine_ls_number_restraints 0
_refine_ls_restrained_S_all 1.395
_refine_ls_R_factor_all 0.0362
_refine_ls_R_factor_gt 0.0351
_refine_ls_shift/su_max 0.001
_refine_ls_shift/su_mean 0.001
_refine_ls_structure_factor_coef Fsqd
_refine_ls_weighting_details 'calc w=1/[\s^2^(Fo^2^)+(0.0523P)^2^+0.1663P] where P=(Fo^2^+2Fc^2^)/3'
_refine_ls_weighting_scheme calc
_refine_ls_wR_factor_gt 0.0942
_refine_ls_wR_factor_ref 0.0955
_reflns_number_gt 3433
_reflns_number_total 3613
_reflns_threshold_expression I>2\s(I)
_cod_data_source_file bt5296.cif
_cod_data_source_block I
_cod_original_cell_volume 1581.60(10)
_cod_original_sg_symbol_H-M 'P 21/n'
_cod_database_code 2226789
_cod_database_fobs_code 2226789

loop_
_symmetry_equiv_pos_as_xyz
'x, y, z'
'-x+1/2, y+1/2, -z+1/2'
'-x, -y, -z'
'x-1/2, -y-1/2, z-1/2'

loop_
_atom_site_type_symbol
_atom_site_label
_atom_site_fract_x
_atom_site_fract_y
_atom_site_fract_z
_atom_site_U_iso_or_equiv
_atom_site_adp_type
_atom_site_calc_flag
_atom_site_refinement_flags
_atom_site_occupancy
_atom_site_disorder_assembly
_atom_site_disorder_group
Sn Sn1 0.813061(14) 0.776948(11) 0.733408(14) 0.01396(11) Uani d . 1 . .
Cl Cl1 1.02998(6) 0.75394(6) 0.68330(7) 0.02452(16) Uani d . 1 . .
O O1 0.77940(15) 0.62981(12) 0.67664(15) 0.0176(3) Uani d . 1 . .
O O2 0.64876(17) 0.49885(13) 0.64587(16) 0.0217(4) Uani d . 1 . .
C C1 0.8465(3) 0.77556(17) 0.9205(3) 0.0226(6) Uani d . 1 . .
H H1A 0.7742 0.8046 0.9575 0.034 Uiso calc R 1 . .
H H1B 0.9213 0.8160 0.9428 0.034 Uiso calc R 1 . .
H H1C 0.8596 0.7054 0.9479 0.034 Uiso calc R 1 . .
C C2 0.7644(2) 0.88296(16) 0.59620(19) 0.0139(4) Uani d . 1 . .
C C3 0.6502(2) 0.87698(17) 0.52921(19) 0.0161(4) Uani d . 1 . .
H H3 0.5931 0.8236 0.5435 0.019 Uiso calc R 1 . .
C C4 0.6195(2) 0.94912(19) 0.4413(2) 0.0193(5) Uani d . 1 . .
H H4 0.5427 0.9438 0.3945 0.023 Uiso calc R 1 . .
C C5 0.7010(2) 1.02855(18) 0.4224(2) 0.0203(5) Uani d . 1 . .
H H5 0.6785 1.0791 0.3647 0.024 Uiso calc R 1 . .
C C6 0.8157(2) 1.03451(17) 0.4877(2) 0.0197(5) Uani d . 1 . .
H H6 0.8719 1.0887 0.4742 0.024 Uiso calc R 1 . .
C C7 0.8479(2) 0.96066(17) 0.5731(2) 0.0167(4) Uani d . 1 . .
H H7 0.9274 0.9634 0.6158 0.020 Uiso calc R 1 . .
C C8 0.6698(2) 0.58635(18) 0.6779(2) 0.0163(4) Uani d . 1 . .
C C9 0.5661(2) 0.65049(17) 0.72434(19) 0.0146(4) Uani d . 1 . .
C C10 0.4453(2) 0.61082(18) 0.7341(2) 0.0178(4) Uani d . 1 . .
H H10 0.4255 0.5435 0.7089 0.021 Uiso calc R 1 . .
C C11 0.3567(2) 0.67171(19) 0.7810(2) 0.0187(5) Uani d . 1 . .
H H11 0.2747 0.6462 0.7898 0.022 Uiso calc R 1 . .
C C12 0.3874(3) 0.77218(16) 0.8162(2) 0.0158(5) Uani d . 1 . .
C C13 0.3008(2) 0.83899(19) 0.8662(2) 0.0193(5) Uani d . 1 . .
H H13 0.2194 0.8153 0.8813 0.023 Uiso calc R 1 . .
C C14 0.3339(2) 0.9378(2) 0.8929(2) 0.0207(5) Uani d . 1 . .
H H14 0.2759 0.9819 0.9271 0.025 Uiso calc R 1 . .
C C15 0.4546(2) 0.97368(18) 0.86940(19) 0.0186(5) Uani d . 1 . .
H H15 0.4754 1.0429 0.8845 0.022 Uiso calc R 1 . .
C C16 0.5418(2) 0.91036(18) 0.82531(19) 0.0172(4) Uani d . 1 . .
H H16 0.6234 0.9351 0.8126 0.021 Uiso calc R 1 . .
C C17 0.5105(2) 0.80846(18) 0.79870(19) 0.0140(4) Uani d . 1 . .
N N1 0.5977(2) 0.74461(18) 0.75477(18) 0.0139(4) Uani d . 1 . .

loop_
_atom_site_aniso_label
_atom_site_aniso_U_11
_atom_site_aniso_U_22
_atom_site_aniso_U_33
_atom_site_aniso_U_12
_atom_site_aniso_U_13
_atom_site_aniso_U_23
Sn1 0.01151(15) 0.01373(15) 0.01635(15) -0.00098(4) -0.00142(8) 0.00397(4)
Cl1 0.0122(3) 0.0219(3) 0.0395(4) 0.0004(3) 0.0017(2) 0.0078(3)
O1 0.0146(8) 0.0141(8) 0.0244(9) -0.0003(6) 0.0028(6) -0.0009(6)
O2 0.0208(9) 0.0156(8) 0.0286(9) -0.0014(7) 0.0008(7) -0.0046(7)
C1 0.0274(15) 0.0217(13) 0.0179(13) -0.0011(9) -0.0052(11) 0.0035(8)
C2 0.0152(10) 0.0134(10) 0.0133(9) 0.0019(8) 0.0027(8) 0.0011(8)
C3 0.0148(11) 0.0176(11) 0.0162(10) 0.0009(8) 0.0020(8) -0.0006(8)
C4 0.0192(11) 0.0236(12) 0.0152(10) 0.0072(9) 0.0004(8) -0.0009(9)
C5 0.0302(13) 0.0177(12) 0.0134(10) 0.0090(10) 0.0054(9) 0.0024(8)
C6 0.0268(12) 0.0135(10) 0.0198(11) 0.0006(9) 0.0088(9) 0.0020(8)
C7 0.0179(11) 0.0145(10) 0.0178(10) -0.0005(8) 0.0021(8) -0.0007(8)
C8 0.0174(11) 0.0164(11) 0.0151(10) -0.0006(8) 0.0011(8) 0.0020(8)
C9 0.0139(11) 0.0154(11) 0.0142(10) -0.0005(8) -0.0007(8) 0.0022(8)
C10 0.0166(11) 0.0143(10) 0.0223(11) -0.0033(8) -0.0002(9) 0.0030(8)
C11 0.0142(11) 0.0196(12) 0.0223(11) -0.0028(9) 0.0013(9) 0.0067(9)
C12 0.0133(12) 0.0207(13) 0.0135(11) 0.0010(8) 0.0012(9) 0.0060(7)
C13 0.0170(11) 0.0253(12) 0.0157(10) 0.0016(9) 0.0022(8) 0.0041(8)
C14 0.0218(12) 0.0257(13) 0.0146(10) 0.0059(10) 0.0011(9) 0.0002(9)
C15 0.0245(12) 0.0174(11) 0.0135(10) 0.0005(9) -0.0023(9) -0.0012(8)
C16 0.0193(11) 0.0176(11) 0.0147(10) -0.0016(8) -0.0002(8) 0.0017(8)
C17 0.0144(11) 0.0163(11) 0.0113(9) -0.0004(9) 0.0001(8) 0.0029(8)
N1 0.0136(10) 0.0142(9) 0.0139(9) -0.0009(8) 0.0001(7) 0.0025(8)

loop_
_atom_type_symbol
_atom_type_description
_atom_type_scat_dispersion_real
_atom_type_scat_dispersion_imag
_atom_type_scat_source
C C 0.0033 0.0016 'International Tables Vol C Tables 4.2.6.8 and 6.1.1.4'
H H 0.0000 0.0000 'International Tables Vol C Tables 4.2.6.8 and 6.1.1.4'
N N 0.0061 0.0033 'International Tables Vol C Tables 4.2.6.8 and 6.1.1.4'
O O 0.0106 0.0060 'International Tables Vol C Tables 4.2.6.8 and 6.1.1.4'
Cl Cl 0.1484 0.1585 'International Tables Vol C Tables 4.2.6.8 and 6.1.1.4'
Sn Sn -0.6537 1.4246 'International Tables Vol C Tables 4.2.6.8 and 6.1.1.4'

loop_
_geom_angle_atom_site_label_1
_geom_angle_atom_site_label_2
_geom_angle_atom_site_label_3
_geom_angle_site_symmetry_1
_geom_angle_site_symmetry_3
_geom_angle
_geom_angle_publ_flag
O1 Sn1 C1 . . 108.43(8) ?
O1 Sn1 C2 . . 111.11(7) ?
C1 Sn1 C2 . . 138.58(9) yes
O1 Sn1 N1 . . 73.25(7) ?
C1 Sn1 N1 . . 90.02(10) ?
C2 Sn1 N1 . . 89.86(8) ?
O1 Sn1 Cl1 . . 87.79(5) ?
C1 Sn1 Cl1 . . 97.31(9) ?
C2 Sn1 Cl1 . . 96.02(6) ?
N1 Sn1 Cl1 . . 161.00(7) ?
C8 O1 Sn1 . . 123.13(14) ?
Sn1 C1 H1A . . 109.5 ?
Sn1 C1 H1B . . 109.5 ?
H1A C1 H1B . . 109.5 ?
Sn1 C1 H1C . . 109.5 ?
H1A C1 H1C . . 109.5 ?
H1B C1 H1C . . 109.5 ?
C7 C2 C3 . . 119.3(2) ?
C7 C2 Sn1 . . 119.21(16) ?
C3 C2 Sn1 . . 121.48(16) ?
C4 C3 C2 . . 120.2(2) ?
C4 C3 H3 . . 119.9 ?
C2 C3 H3 . . 119.9 ?
C5 C4 C3 . . 120.0(2) ?
C5 C4 H4 . . 120.0 ?
C3 C4 H4 . . 120.0 ?
C4 C5 C6 . . 120.2(2) ?
C4 C5 H5 . . 119.9 ?
C6 C5 H5 . . 119.9 ?
C5 C6 C7 . . 119.7(2) ?
C5 C6 H6 . . 120.1 ?
C7 C6 H6 . . 120.1 ?
C2 C7 C6 . . 120.5(2) ?
C2 C7 H7 . . 119.8 ?
C6 C7 H7 . . 119.8 ?
O2 C8 O1 . . 123.9(2) ?
O2 C8 C9 . . 120.1(2) ?
O1 C8 C9 . . 116.0(2) ?
N1 C9 C10 . . 123.3(2) ?
N1 C9 C8 . . 115.5(2) ?
C10 C9 C8 . . 121.2(2) ?
C11 C10 C9 . . 118.4(2) ?
C11 C10 H10 . . 120.8 ?
C9 C10 H10 . . 120.8 ?
C10 C11 C12 . . 120.0(2) ?
C10 C11 H11 . . 120.0 ?
C12 C11 H11 . . 120.0 ?
C11 C12 C13 . . 123.0(2) ?
C11 C12 C17 . . 118.3(2) ?
C13 C12 C17 . . 118.7(2) ?
C14 C13 C12 . . 120.4(2) ?
C14 C13 H13 . . 119.8 ?
C12 C13 H13 . . 119.8 ?
C13 C14 C15 . . 120.0(2) ?
C13 C14 H14 . . 120.0 ?
C15 C14 H14 . . 120.0 ?
C16 C15 C14 . . 121.1(2) ?
C16 C15 H15 . . 119.4 ?
C14 C15 H15 . . 119.4 ?
C15 C16 C17 . . 119.9(2) ?
C15 C16 H16 . . 120.1 ?
C17 C16 H16 . . 120.1 ?
N1 C17 C16 . . 120.1(2) ?
N1 C17 C12 . . 120.1(2) ?
C16 C17 C12 . . 119.8(2) ?
C9 N1 C17 . . 119.9(2) ?
C9 N1 Sn1 . . 112.07(16) ?
C17 N1 Sn1 . . 127.97(17) ?

loop_
_geom_bond_atom_site_label_1
_geom_bond_atom_site_label_2
_geom_bond_site_symmetry_2
_geom_bond_distance
_geom_bond_publ_flag
Sn1 C1 . 2.117(3) yes
Sn1 C2 . 2.122(2) yes
Sn1 N1 . 2.369(2) yes
Sn1 O1 . 2.062(2) yes
Sn1 Cl1 . 2.4414(7) yes
O1 C8 . 1.305(3) ?
O2 C8 . 1.222(3) ?
C1 H1A . 0.9800 ?
C1 H1B . 0.9800 ?
C1 H1C . 0.9800 ?
C2 C7 . 1.392(3) ?
C2 C3 . 1.397(3) ?
C3 C4 . 1.395(3) ?
C3 H3 . 0.9500 ?
C4 C5 . 1.385(4) ?
C4 H4 . 0.9500 ?
C5 C6 . 1.392(4) ?
C5 H5 . 0.9500 ?
C6 C7 . 1.394(3) ?
C6 H6 . 0.9500 ?
C7 H7 . 0.9500 ?
C8 C9 . 1.513(3) ?
C9 N1 . 1.322(3) ?
C9 C10 . 1.404(3) ?
C10 C11 . 1.373(3) ?
C10 H10 . 0.9500 ?
C11 C12 . 1.412(4) ?
C11 H11 . 0.9500 ?
C12 C13 . 1.420(3) ?
C12 C17 . 1.426(3) ?
C13 C14 . 1.375(4) ?
C13 H13 . 0.9500 ?
C14 C15 . 1.415(4) ?
C14 H14 . 0.9500 ?
C15 C16 . 1.367(3) ?
C15 H15 . 0.9500 ?
C16 C17 . 1.408(3) ?
C16 H16 . 0.9500 ?
C17 N1 . 1.371(3) ?

loop_
_geom_torsion_atom_site_label_1
_geom_torsion_atom_site_label_2
_geom_torsion_atom_site_label_3
_geom_torsion_atom_site_label_4
_geom_torsion_site_symmetry_1
_geom_torsion_site_symmetry_2
_geom_torsion_site_symmetry_3
_geom_torsion_site_symmetry_4
_geom_torsion
_geom_torsion_publ_flag
C1 Sn1 O1 C8 . . . . 83.29(19) ?
C2 Sn1 O1 C8 . . . . -84.14(18) ?
N1 Sn1 O1 C8 . . . . -0.97(16) ?
Cl1 Sn1 O1 C8 . . . . -179.74(16) ?
O1 Sn1 C2 C7 . . . . -133.04(16) ?
C1 Sn1 C2 C7 . . . . 65.2(2) ?
N1 Sn1 C2 C7 . . . . 155.02(17) ?
Cl1 Sn1 C2 C7 . . . . -43.08(17) ?
O1 Sn1 C2 C3 . . . . 47.46(19) ?
C1 Sn1 C2 C3 . . . . -114.4(2) ?
N1 Sn1 C2 C3 . . . . -24.49(18) ?
Cl1 Sn1 C2 C3 . . . . 137.41(17) ?
C7 C2 C3 C4 . . . . -1.0(3) ?
Sn1 C2 C3 C4 . . . . 178.55(16) ?
C2 C3 C4 C5 . . . . -1.7(3) ?
C3 C4 C5 C6 . . . . 2.5(3) ?
C4 C5 C6 C7 . . . . -0.5(3) ?
C3 C2 C7 C6 . . . . 2.9(3) ?
Sn1 C2 C7 C6 . . . . -176.62(17) ?
C5 C6 C7 C2 . . . . -2.2(3) ?
Sn1 O1 C8 O2 . . . . -179.09(17) ?
Sn1 O1 C8 C9 . . . . -0.1(3) ?
O2 C8 C9 N1 . . . . -178.9(2) ?
O1 C8 C9 N1 . . . . 2.1(3) ?
O2 C8 C9 C10 . . . . 1.4(3) ?
O1 C8 C9 C10 . . . . -177.6(2) ?
N1 C9 C10 C11 . . . . -2.1(3) ?
C8 C9 C10 C11 . . . . 177.6(2) ?
C9 C10 C11 C12 . . . . 1.1(4) ?
C10 C11 C12 C13 . . . . -179.5(2) ?
C10 C11 C12 C17 . . . . 1.6(4) ?
C11 C12 C13 C14 . . . . -176.5(2) ?
C17 C12 C13 C14 . . . . 2.4(3) ?
C12 C13 C14 C15 . . . . 0.7(3) ?
C13 C14 C15 C16 . . . . -3.0(3) ?
C14 C15 C16 C17 . . . . 2.2(3) ?
C15 C16 C17 N1 . . . . -179.8(2) ?
C15 C16 C17 C12 . . . . 1.0(3) ?
C11 C12 C17 N1 . . . . -3.5(3) ?
C13 C12 C17 N1 . . . . 177.5(2) ?
C11 C12 C17 C16 . . . . 175.8(2) ?
C13 C12 C17 C16 . . . . -3.2(3) ?
C10 C9 N1 C17 . . . . 0.2(3) ?
C8 C9 N1 C17 . . . . -179.51(19) ?
C10 C9 N1 Sn1 . . . . 176.98(17) ?
C8 C9 N1 Sn1 . . . . -2.7(2) ?
C16 C17 N1 C9 . . . . -176.6(2) ?
C12 C17 N1 C9 . . . . 2.6(3) ?
C16 C17 N1 Sn1 . . . . 7.2(3) ?
C12 C17 N1 Sn1 . . . . -173.62(16) ?
O1 Sn1 N1 C9 . . . . 2.05(15) ?
C1 Sn1 N1 C9 . . . . -107.22(17) ?
C2 Sn1 N1 C9 . . . . 114.19(16) ?
Cl1 Sn1 N1 C9 . . . . 5.8(3) ?
O1 Sn1 N1 C17 . . . . 178.5(2) ?
C1 Sn1 N1 C17 . . . . 69.2(2) ?
C2 Sn1 N1 C17 . . . . -69.4(2) ?
Cl1 Sn1 N1 C17 . . . . -177.71(13) ?
